data_4331846
loop_
_publ_author_name
'Dong, Wen'
'Ou-Yang, Yan'
'Song, Hai-Bin'
'Liao, Dai-Zheng'
'Jiang, Zong-Hui'
'Yan, Shi-Ping'
'Cheng, Peng'

_publ_section_title
;
 Structure of an I-&#x00B7;(H2O)6Anion Cluster in a 3D Anion Crystal Host
 [I&#x00B7;(H2O)6Fe(CN)6&#x00B7;H2O]4-
;
_journal_issue 3
_journal_name_full 'Inorganic Chemistry'
_journal_page_first 1168
_journal_page_last 1172
_journal_paper_doi 10.1021/ic051657u
_journal_volume 45
_journal_year 2006
_chemical_formula_sum 'C66 H62 Fe I N18 O7 Ru2'
_chemical_formula_weight 1604.23
_chemical_name_systematic
; 
 ? 
;
_space_group_IT_number 9
_symmetry_cell_setting monoclinic
_symmetry_space_group_name_Hall 'C -2yc'
_symmetry_space_group_name_H-M 'C 1 c 1'
_atom_sites_solution_hydrogens geom
_atom_sites_solution_primary direct
_atom_sites_solution_secondary difmap
_audit_creation_method SHELXL-97
_cell_angle_alpha 90.00
_cell_angle_beta 90.705(5)
_cell_angle_gamma 90.00
_cell_formula_units_Z 4
_cell_length_a 12.922(4)
_cell_length_b 23.713(7)
_cell_length_c 21.776(6)
_cell_measurement_reflns_used 877
_cell_measurement_temperature 293(2)
_cell_measurement_theta_max 23.32
_cell_measurement_theta_min 2.61
_cell_volume 6672(3)
_computing_cell_refinement 'Bruker SMART'
_computing_data_collection 'Bruker SMART'
_computing_data_reduction 'Bruker SAINT'
_computing_molecular_graphics 'Bruker SHELXTL'
_computing_publication_material 'Bruker SHELXTL'
_computing_structure_refinement 'SHELXL-97 (Sheldrick, 1997)'
_computing_structure_solution 'SHELXS-97 (Sheldrick, 1990)'
_diffrn_ambient_temperature 293(2)
_diffrn_measured_fraction_theta_full 0.997
_diffrn_measured_fraction_theta_max 0.997
_diffrn_measurement_device_type 'CCD area detector'
_diffrn_measurement_method 'phi and omega scans'
_diffrn_radiation_monochromator graphite
_diffrn_radiation_source 'fine-focus sealed tube'
_diffrn_radiation_type MoK\a
_diffrn_radiation_wavelength 0.71073
_diffrn_reflns_av_R_equivalents 0.0362
_diffrn_reflns_av_sigmaI/netI 0.0678
_diffrn_reflns_limit_h_max 16
_diffrn_reflns_limit_h_min -12
_diffrn_reflns_limit_k_max 16
_diffrn_reflns_limit_k_min -29
_diffrn_reflns_limit_l_max 25
_diffrn_reflns_limit_l_min -27
_diffrn_reflns_number 19315
_diffrn_reflns_theta_full 26.43
_diffrn_reflns_theta_max 26.43
_diffrn_reflns_theta_min 1.96
_exptl_absorpt_coefficient_mu 1.192
_exptl_absorpt_correction_T_max 1.000000
_exptl_absorpt_correction_T_min 0.828680
_exptl_absorpt_correction_type multi-scan
_exptl_absorpt_process_details SADABS
_exptl_crystal_density_diffrn 1.597
_exptl_crystal_density_meas ?
_exptl_crystal_density_method 'not measured'
_exptl_crystal_F_000 3228
_exptl_crystal_size_max 0.28
_exptl_crystal_size_mid 0.26
_exptl_crystal_size_min 0.20
_refine_diff_density_max 0.505
_refine_diff_density_min -0.511
_refine_diff_density_rms 0.078
_refine_ls_abs_structure_details 'Flack H D (1983), Acta Cryst. A39, 876-881'
_refine_ls_abs_structure_Flack 0.184(18)
_refine_ls_extinction_method none
_refine_ls_goodness_of_fit_ref 1.015
_refine_ls_hydrogen_treatment mixed
_refine_ls_matrix_type full
_refine_ls_number_parameters 857
_refine_ls_number_reflns 11045
_refine_ls_number_restraints 2
_refine_ls_restrained_S_all 1.015
_refine_ls_R_factor_all 0.0686
_refine_ls_R_factor_gt 0.0411
_refine_ls_shift/su_max 0.002
_refine_ls_shift/su_mean 0.000
_refine_ls_structure_factor_coef Fsqd
_refine_ls_weighting_details 'calc w=1/[\s^2^(Fo^2^)+(0.0227P)^2^+4.2429P] where P=(Fo^2^+2Fc^2^)/3'
_refine_ls_weighting_scheme calc
_refine_ls_wR_factor_gt 0.0686
_refine_ls_wR_factor_ref 0.0768
_reflns_number_gt 8462
_reflns_number_total 11045
_reflns_threshold_expression >2sigma(I)
_cod_data_source_file ic051657usup1.cif
_cod_data_source_block 040419a
_cod_depositor_comments
;
The following automatic conversions were performed:

'_symmetry_cell_setting' value 'Monoclinic' changed to 'monoclinic'
according to /home/saulius/struct/CIF-dictionaries/cif_core.dic
dictionary named 'cif_core.dic' version 2.4.2 from
2011-04-26.

'_exptl_absorpt_correction_type' value 'MULTI-SCAN'
changed to 'multi-scan' according to
/home/saulius/struct/CIF-dictionaries/cif_core.dic dictionary named
'cif_core.dic' version 2.4.2 from 2011-04-26.

Automatic conversion script
Id: cif_fix_values 1891 2012-01-12 08:04:46Z andrius 

The following automatic conversions were performed:

'_exptl_crystal_density_meas' value 'NONE' was changed to '?' - the
value is perceived as not measured.

Automatic conversion script
Id: cif_fix_values 3008 2015-01-20 13:52:24Z robertas 
;
_cod_original_sg_symbol_H-M Cc
_cod_database_code 4331846

loop_
_symmetry_equiv_pos_as_xyz
'x, y, z'
'x, -y, z+1/2'
'x+1/2, y+1/2, z'
'x+1/2, -y+1/2, z+1/2'

loop_
_atom_site_label
_atom_site_type_symbol
_atom_site_fract_x
_atom_site_fract_y
_atom_site_fract_z
_atom_site_U_iso_or_equiv
_atom_site_adp_type
_atom_site_occupancy
_atom_site_symmetry_multiplicity
_atom_site_calc_flag
_atom_site_refinement_flags
Ru1 Ru 0.89953(3) 0.674494(18) 0.67490(2) 0.03100(12) Uani 1 1 d .
Ru2 Ru 0.90323(4) 0.662529(17) 0.18636(2) 0.03048(11) Uani 1 1 d .
Fe1 Fe 0.40993(9) 0.50326(4) 0.93150(5) 0.03102(19) Uani 1 1 d .
I1 I 0.01193(4) 0.672554(19) 0.93087(2) 0.05978(15) Uani 1 1 d .
N1 N 1.0303(4) 0.6662(2) 0.6213(2) 0.0325(11) Uani 1 1 d .
N2 N 0.9852(4) 0.61642(19) 0.7259(2) 0.0329(12) Uani 1 1 d .
N3 N 0.8206(4) 0.6098(2) 0.6321(2) 0.0331(12) Uani 1 1 d .
N4 N 0.7698(4) 0.6685(2) 0.7293(2) 0.0349(12) Uani 1 1 d .
N5 N 0.8389(4) 0.7370(2) 0.6195(2) 0.0385(13) Uani 1 1 d .
N6 N 0.9520(4) 0.74611(19) 0.7192(2) 0.0336(12) Uani 1 1 d .
N7 N 0.9919(4) 0.6057(2) 0.1382(2) 0.0353(13) Uani 1 1 d .
N8 N 1.0310(4) 0.6543(2) 0.2441(2) 0.0317(12) Uani 1 1 d .
N9 N 0.9579(4) 0.7344(2) 0.1440(2) 0.0342(12) Uani 1 1 d .
N10 N 0.8374(4) 0.7246(2) 0.2390(2) 0.0350(12) Uani 1 1 d .
N11 N 0.7761(4) 0.65780(19) 0.1281(2) 0.0349(13) Uani 1 1 d .
N12 N 0.8209(4) 0.5982(2) 0.2266(2) 0.0324(12) Uani 1 1 d .
N13 N 0.4151(6) 0.5190(3) 1.0722(3) 0.0659(19) Uani 1 1 d .
N14 N 0.4371(6) 0.3742(3) 0.9395(3) 0.074(2) Uani 1 1 d .
N15 N 0.6472(5) 0.5181(3) 0.9297(3) 0.0632(18) Uani 1 1 d .
N16 N 0.4058(6) 0.4885(3) 0.7913(3) 0.070(2) Uani 1 1 d .
N17 N 0.4021(5) 0.6324(3) 0.9210(3) 0.0613(18) Uani 1 1 d .
N18 N 0.1744(5) 0.4816(3) 0.9331(3) 0.0607(18) Uani 1 1 d .
C1 C 1.0481(5) 0.6907(3) 0.5672(3) 0.0429(18) Uani 1 1 d .
H1 H 1.0016 0.7179 0.5532 0.051 Uiso 1 1 calc R
C2 C 1.1298(6) 0.6781(3) 0.5315(4) 0.051(2) Uani 1 1 d .
H2 H 1.1383 0.6962 0.4940 0.061 Uiso 1 1 calc R
C3 C 1.1998(6) 0.6386(3) 0.5511(3) 0.053(2) Uani 1 1 d .
H3 H 1.2559 0.6291 0.5269 0.064 Uiso 1 1 calc R
C4 C 1.1856(5) 0.6128(3) 0.6078(3) 0.0468(18) Uani 1 1 d .
H4 H 1.2329 0.5863 0.6224 0.056 Uiso 1 1 calc R
C5 C 1.1004(5) 0.6272(2) 0.6418(3) 0.0349(15) Uani 1 1 d .
C6 C 1.0779(5) 0.6015(3) 0.7015(3) 0.0343(15) Uani 1 1 d .
C7 C 1.1435(6) 0.5652(3) 0.7324(3) 0.0458(17) Uani 1 1 d .
H7 H 1.2067 0.5555 0.7153 0.055 Uiso 1 1 calc R
C8 C 1.1158(6) 0.5431(3) 0.7886(3) 0.049(2) Uani 1 1 d .
H8 H 1.1601 0.5191 0.8101 0.059 Uiso 1 1 calc R
C9 C 1.0220(6) 0.5575(3) 0.8116(3) 0.050(2) Uani 1 1 d .
H9 H 1.0005 0.5425 0.8489 0.061 Uiso 1 1 calc R
C10 C 0.9592(6) 0.5940(3) 0.7798(3) 0.0459(17) Uani 1 1 d .
H10 H 0.8957 0.6037 0.7965 0.055 Uiso 1 1 calc R
C11 C 0.8503(6) 0.5817(3) 0.5817(3) 0.0466(18) Uani 1 1 d .
H11 H 0.9154 0.5892 0.5658 0.056 Uiso 1 1 calc R
C12 C 0.7886(6) 0.5424(3) 0.5528(3) 0.052(2) Uani 1 1 d .
H12 H 0.8123 0.5234 0.5183 0.063 Uiso 1 1 calc R
C13 C 0.6911(6) 0.5313(3) 0.5752(3) 0.0497(19) Uani 1 1 d .
H13 H 0.6475 0.5056 0.5557 0.060 Uiso 1 1 calc R
C14 C 0.6607(5) 0.5595(3) 0.6272(3) 0.0408(16) Uani 1 1 d .
H14 H 0.5955 0.5528 0.6433 0.049 Uiso 1 1 calc R
C15 C 0.7266(5) 0.5978(3) 0.6557(3) 0.0330(14) Uani 1 1 d .
C16 C 0.6995(5) 0.6288(3) 0.7117(3) 0.0351(15) Uani 1 1 d .
C17 C 0.6141(6) 0.6169(3) 0.7469(3) 0.0495(18) Uani 1 1 d .
H17 H 0.5669 0.5898 0.7336 0.059 Uiso 1 1 calc R
C18 C 0.5980(6) 0.6444(3) 0.8010(3) 0.053(2) Uani 1 1 d .
H18 H 0.5417 0.6355 0.8254 0.064 Uiso 1 1 calc R
C19 C 0.6671(6) 0.6854(3) 0.8184(3) 0.052(2) Uani 1 1 d .
H19 H 0.6574 0.7056 0.8546 0.062 Uiso 1 1 calc R
C20 C 0.7504(6) 0.6965(3) 0.7820(3) 0.0492(19) Uani 1 1 d .
H20 H 0.7961 0.7247 0.7942 0.059 Uiso 1 1 calc R
C21 C 0.7884(5) 0.7296(3) 0.5660(3) 0.0496(18) Uani 1 1 d .
H21 H 0.7715 0.6931 0.5538 0.060 Uiso 1 1 calc R
C22 C 0.7601(6) 0.7748(4) 0.5277(3) 0.061(2) Uani 1 1 d .
H22 H 0.7255 0.7684 0.4907 0.073 Uiso 1 1 calc R
C23 C 0.7837(6) 0.8273(4) 0.5455(4) 0.067(2) Uani 1 1 d .
H23 H 0.7654 0.8578 0.5207 0.080 Uiso 1 1 calc R
C24 C 0.8344(6) 0.8364(3) 0.6000(4) 0.060(2) Uani 1 1 d .
H24 H 0.8501 0.8730 0.6124 0.072 Uiso 1 1 calc R
C25 C 0.8623(5) 0.7913(3) 0.6367(3) 0.0389(15) Uani 1 1 d .
C26 C 0.9184(5) 0.7961(2) 0.6950(3) 0.0413(17) Uani 1 1 d .
C27 C 0.9368(6) 0.8464(3) 0.7257(3) 0.0530(18) Uani 1 1 d .
H27 H 0.9180 0.8804 0.7074 0.064 Uiso 1 1 calc R
C28 C 0.9823(6) 0.8463(3) 0.7827(4) 0.055(2) Uani 1 1 d .
H28 H 0.9913 0.8798 0.8043 0.065 Uiso 1 1 calc R
C29 C 1.0145(6) 0.7959(3) 0.8078(3) 0.0530(19) Uani 1 1 d .
H29 H 1.0456 0.7949 0.8466 0.064 Uiso 1 1 calc R
C30 C 1.0001(5) 0.7472(3) 0.7748(3) 0.0450(17) Uani 1 1 d .
H30 H 1.0244 0.7134 0.7914 0.054 Uiso 1 1 calc R
C31 C 0.9702(6) 0.5844(3) 0.0823(3) 0.0459(17) Uani 1 1 d .
H31 H 0.9075 0.5937 0.0635 0.055 Uiso 1 1 calc R
C32 C 1.0379(7) 0.5489(3) 0.0516(4) 0.059(2) Uani 1 1 d .
H32 H 1.0209 0.5355 0.0126 0.071 Uiso 1 1 calc R
C33 C 1.1298(6) 0.5339(3) 0.0791(4) 0.054(2) Uani 1 1 d .
H33 H 1.1756 0.5099 0.0594 0.064 Uiso 1 1 calc R
C34 C 1.1530(6) 0.5554(3) 0.1366(3) 0.0468(18) Uani 1 1 d .
H34 H 1.2150 0.5459 0.1562 0.056 Uiso 1 1 calc R
C35 C 1.0836(5) 0.5911(3) 0.1651(3) 0.0333(14) Uani 1 1 d .
C36 C 1.1028(5) 0.6161(3) 0.2265(3) 0.0352(15) Uani 1 1 d .
C37 C 1.1870(5) 0.6030(3) 0.2629(3) 0.0465(18) Uani 1 1 d .
H37 H 1.2359 0.5771 0.2495 0.056 Uiso 1 1 calc R
C38 C 1.1985(6) 0.6287(3) 0.3193(3) 0.0486(18) Uani 1 1 d .
H38 H 1.2549 0.6201 0.3446 0.058 Uiso 1 1 calc R
C39 C 1.1275(6) 0.6662(3) 0.3372(3) 0.0501(19) Uani 1 1 d .
H39 H 1.1337 0.6834 0.3754 0.060 Uiso 1 1 calc R
C40 C 1.0457(5) 0.6791(3) 0.2991(3) 0.0421(16) Uani 1 1 d .
H40 H 0.9984 0.7062 0.3118 0.051 Uiso 1 1 calc R
C41 C 1.0104(5) 0.7357(3) 0.0920(3) 0.0438(17) Uani 1 1 d .
H41 H 1.0378 0.7023 0.0770 0.053 Uiso 1 1 calc R
C42 C 1.0259(6) 0.7849(3) 0.0596(3) 0.0512(19) Uani 1 1 d .
H42 H 1.0598 0.7842 0.0222 0.061 Uiso 1 1 calc R
C43 C 0.9901(6) 0.8354(3) 0.0835(3) 0.054(2) Uani 1 1 d .
H43 H 1.0013 0.8693 0.0631 0.065 Uiso 1 1 calc R
C44 C 0.9385(5) 0.8343(3) 0.1371(3) 0.0497(17) Uani 1 1 d .
H44 H 0.9145 0.8676 0.1543 0.060 Uiso 1 1 calc R
C45 C 0.9215(5) 0.7832(3) 0.1665(3) 0.0361(16) Uani 1 1 d .
C46 C 0.8607(5) 0.7786(3) 0.2221(3) 0.0419(16) Uani 1 1 d .
C47 C 0.8287(6) 0.8238(3) 0.2568(3) 0.0543(19) Uani 1 1 d .
H47 H 0.8448 0.8601 0.2441 0.065 Uiso 1 1 calc R
C48 C 0.7741(6) 0.8165(4) 0.3093(4) 0.056(2) Uani 1 1 d .
H48 H 0.7526 0.8471 0.3326 0.068 Uiso 1 1 calc R
C49 C 0.7519(6) 0.7620(3) 0.3264(3) 0.056(2) Uani 1 1 d .
H49 H 0.7158 0.7553 0.3624 0.067 Uiso 1 1 calc R
C50 C 0.7826(5) 0.7171(3) 0.2906(3) 0.0451(17) Uani 1 1 d .
H50 H 0.7650 0.6807 0.3024 0.054 Uiso 1 1 calc R
C51 C 0.7604(6) 0.6862(3) 0.0746(3) 0.0428(19) Uani 1 1 d .
H51 H 0.8088 0.7132 0.0635 0.051 Uiso 1 1 calc R
C52 C 0.6773(6) 0.6771(3) 0.0362(3) 0.0519(19) Uani 1 1 d .
H52 H 0.6706 0.6971 -0.0004 0.062 Uiso 1 1 calc R
C53 C 0.6036(6) 0.6379(3) 0.0527(3) 0.056(2) Uani 1 1 d .
H53 H 0.5458 0.6315 0.0278 0.067 Uiso 1 1 calc R
C54 C 0.6175(5) 0.6086(3) 0.1067(3) 0.0466(18) Uani 1 1 d .
H54 H 0.5697 0.5814 0.1180 0.056 Uiso 1 1 calc R
C55 C 0.7027(5) 0.6195(3) 0.1443(3) 0.0340(15) Uani 1 1 d .
C56 C 0.7264(5) 0.5882(2) 0.2004(3) 0.0342(15) Uani 1 1 d .
C57 C 0.6569(5) 0.5519(3) 0.2286(3) 0.0481(18) Uani 1 1 d .
H57 H 0.5916 0.5459 0.2114 0.058 Uiso 1 1 calc R
C58 C 0.6859(6) 0.5250(3) 0.2825(3) 0.054(2) Uani 1 1 d .
H58 H 0.6393 0.5015 0.3024 0.065 Uiso 1 1 calc R
C59 C 0.7821(6) 0.5327(3) 0.3063(3) 0.0499(19) Uani 1 1 d .
H59 H 0.8035 0.5134 0.3414 0.060 Uiso 1 1 calc R
C60 C 0.8479(5) 0.5699(3) 0.2776(3) 0.0446(17) Uani 1 1 d .
H60 H 0.9137 0.5755 0.2943 0.053 Uiso 1 1 calc R
C61 C 0.4116(6) 0.5124(3) 1.0200(3) 0.0404(16) Uani 1 1 d .
C62 C 0.4266(5) 0.4224(3) 0.9383(3) 0.0431(17) Uani 1 1 d .
C63 C 0.5590(6) 0.5119(3) 0.9304(3) 0.0421(18) Uani 1 1 d .
C64 C 0.4055(6) 0.4953(3) 0.8434(3) 0.0428(18) Uani 1 1 d .
C65 C 0.4011(6) 0.5849(3) 0.9247(3) 0.0402(15) Uani 1 1 d .
C66 C 0.2616(6) 0.4914(3) 0.9330(3) 0.0406(17) Uani 1 1 d .
O1 O 0.4982(5) 0.74254(19) 0.9288(3) 0.0722(16) Uani 1 1 d .
H1A H 0.4775 0.7087 0.9253 0.108 Uiso 1 1 d R
H1B H 0.4642 0.7605 0.9563 0.108 Uiso 1 1 d R
O2 O 0.8571(4) 0.54795(19) 0.9358(3) 0.0655(15) Uani 1 1 d .
H2A H 0.7910 0.5460 0.9342 0.098 Uiso 1 1 d R
H2B H 0.8778 0.5813 0.9295 0.098 Uiso 1 1 d R
O3 O 0.3050(5) 0.7290(2) 0.4324(3) 0.093(2) Uani 1 1 d .
H3A H 0.3556 0.7479 0.4188 0.139 Uiso 1 1 d R
H3B H 0.3159 0.6936 0.4297 0.139 Uiso 1 1 d R
O4 O 0.3915(6) 0.53962(18) 0.6803(3) 0.0824(17) Uani 1 1 d .
H4A H 0.4008 0.5342 0.6422 0.124 Uiso 1 1 d R
H4B H 0.3973 0.5088 0.7002 0.124 Uiso 1 1 d R
O5 O 0.9687(4) 0.4443(2) 0.9263(3) 0.087(2) Uani 1 1 d .
H5A H 1.0313 0.4534 0.9327 0.131 Uiso 1 1 d R
H5B H 0.9292 0.4724 0.9303 0.131 Uiso 1 1 d R
O6 O 0.8740(4) 0.34089(19) 0.9317(3) 0.095(2) Uani 1 1 d .
H6A H 0.9099 0.3111 0.9302 0.143 Uiso 1 1 d R
H6B H 0.8704 0.3698 0.9552 0.143 Uiso 1 1 d R
O7 O 0.6677(5) 0.3736(3) 0.9268(4) 0.155(3) Uani 1 1 d .
H7A H 0.6035 0.3768 0.9334 0.233 Uiso 1 1 d R
H7B H 0.6971 0.4054 0.9260 0.233 Uiso 1 1 d R

loop_
_atom_site_aniso_label
_atom_site_aniso_U_11
_atom_site_aniso_U_22
_atom_site_aniso_U_33
_atom_site_aniso_U_23
_atom_site_aniso_U_13
_atom_site_aniso_U_12
Ru1 0.0303(3) 0.0326(3) 0.0302(3) -0.0005(2) 0.0024(2) -0.0012(3)
Ru2 0.0274(2) 0.0345(2) 0.0294(3) -0.0006(2) -0.0018(2) 0.0008(3)
Fe1 0.0274(5) 0.0380(5) 0.0277(4) 0.0013(3) 0.0000(3) 0.0009(4)
I1 0.0809(4) 0.0516(3) 0.0468(3) -0.0022(2) -0.0026(3) -0.0131(3)
N1 0.030(3) 0.037(3) 0.031(3) 0.004(2) 0.001(2) 0.001(2)
N2 0.041(4) 0.028(3) 0.031(3) 0.002(2) 0.002(2) -0.008(2)
N3 0.029(3) 0.037(3) 0.033(3) -0.005(2) 0.000(2) 0.002(2)
N4 0.041(3) 0.037(3) 0.027(3) -0.003(2) 0.005(2) 0.004(3)
N5 0.032(3) 0.052(4) 0.031(3) 0.007(2) 0.004(2) 0.005(2)
N6 0.035(3) 0.031(3) 0.035(3) 0.002(2) 0.002(2) -0.006(2)
N7 0.042(4) 0.032(3) 0.032(3) 0.002(2) -0.005(3) -0.001(2)
N8 0.024(3) 0.040(3) 0.031(3) -0.002(2) -0.001(2) 0.002(2)
N9 0.032(3) 0.042(3) 0.029(3) -0.004(2) -0.002(2) -0.002(2)
N10 0.029(3) 0.044(3) 0.032(3) -0.001(2) 0.000(2) 0.008(2)
N11 0.035(3) 0.036(3) 0.033(3) -0.003(2) 0.000(2) 0.004(2)
N12 0.025(3) 0.039(3) 0.033(3) 0.000(2) 0.003(2) 0.002(2)
N13 0.077(5) 0.083(5) 0.038(4) -0.002(3) -0.004(3) -0.022(4)
N14 0.102(6) 0.047(4) 0.073(5) 0.007(4) -0.002(4) 0.010(4)
N15 0.033(4) 0.099(5) 0.058(4) 0.000(4) -0.001(3) -0.002(3)
N16 0.085(6) 0.096(5) 0.029(4) 0.004(3) 0.007(3) 0.015(4)
N17 0.071(5) 0.043(4) 0.070(5) 0.006(3) 0.007(4) -0.001(4)
N18 0.036(4) 0.086(5) 0.060(4) -0.011(4) 0.003(3) -0.011(3)
C1 0.039(4) 0.056(5) 0.035(4) 0.015(3) 0.002(3) 0.003(3)
C2 0.050(5) 0.055(5) 0.048(4) 0.015(4) 0.010(4) -0.004(4)
C3 0.050(5) 0.066(5) 0.044(4) 0.005(3) 0.018(4) 0.002(4)
C4 0.035(4) 0.055(5) 0.050(4) 0.007(3) 0.006(3) 0.009(3)
C5 0.033(4) 0.034(4) 0.037(3) 0.000(3) 0.003(3) -0.006(3)
C6 0.040(4) 0.031(4) 0.032(3) 0.001(3) -0.001(3) -0.001(3)
C7 0.044(5) 0.048(4) 0.045(4) 0.006(3) 0.002(3) -0.002(3)
C8 0.064(6) 0.036(4) 0.048(4) 0.010(3) -0.008(4) 0.012(3)
C9 0.078(6) 0.041(4) 0.032(4) 0.010(3) 0.007(4) 0.004(4)
C10 0.050(5) 0.051(4) 0.037(4) 0.003(3) 0.007(4) 0.003(3)
C11 0.047(5) 0.052(4) 0.042(4) -0.008(3) 0.012(3) -0.002(3)
C12 0.059(6) 0.050(5) 0.048(4) -0.016(3) -0.001(4) -0.005(4)
C13 0.062(6) 0.047(4) 0.040(4) -0.007(3) -0.010(4) -0.009(4)
C14 0.036(4) 0.037(4) 0.049(4) -0.001(3) -0.003(3) -0.012(3)
C15 0.028(4) 0.038(4) 0.033(3) 0.002(3) 0.000(3) 0.001(3)
C16 0.028(4) 0.043(4) 0.034(3) 0.005(3) 0.001(3) 0.001(3)
C17 0.044(5) 0.061(5) 0.043(4) 0.001(3) 0.007(3) -0.010(4)
C18 0.035(5) 0.063(5) 0.063(5) 0.006(4) 0.008(4) -0.002(4)
C19 0.042(5) 0.072(6) 0.041(4) -0.015(4) 0.019(4) 0.008(4)
C20 0.061(5) 0.048(4) 0.039(4) -0.011(3) 0.006(4) -0.007(4)
C21 0.040(4) 0.065(5) 0.044(4) 0.005(3) 0.002(3) 0.012(3)
C22 0.048(5) 0.085(6) 0.050(5) 0.018(4) -0.004(4) 0.020(4)
C23 0.058(5) 0.068(6) 0.075(6) 0.035(5) 0.006(5) 0.019(5)
C24 0.059(5) 0.055(5) 0.067(5) 0.025(4) 0.015(4) 0.014(4)
C25 0.033(4) 0.039(4) 0.045(4) 0.008(3) 0.013(3) 0.007(3)
C26 0.037(5) 0.030(3) 0.057(5) 0.008(3) 0.015(4) -0.002(3)
C27 0.053(5) 0.039(4) 0.067(5) 0.001(3) 0.013(4) -0.001(3)
C28 0.056(5) 0.041(4) 0.067(5) -0.015(4) 0.019(4) -0.008(3)
C29 0.052(5) 0.059(5) 0.048(4) -0.014(4) -0.004(4) -0.006(4)
C30 0.046(5) 0.039(4) 0.050(4) 0.001(3) 0.001(3) 0.001(3)
C31 0.048(4) 0.051(4) 0.038(4) -0.005(3) -0.003(3) 0.004(3)
C32 0.076(6) 0.051(5) 0.050(5) -0.023(4) 0.002(4) 0.002(4)
C33 0.052(5) 0.044(5) 0.066(5) -0.011(4) 0.008(4) 0.012(4)
C34 0.047(5) 0.047(4) 0.046(4) -0.001(3) -0.001(3) 0.011(4)
C35 0.029(4) 0.035(4) 0.036(3) 0.003(3) 0.000(3) -0.003(3)
C36 0.037(4) 0.042(4) 0.027(3) 0.000(3) -0.001(3) -0.006(3)
C37 0.034(4) 0.057(5) 0.048(4) 0.003(3) -0.008(3) 0.005(3)
C38 0.036(4) 0.065(5) 0.044(4) 0.008(3) -0.015(3) 0.001(4)
C39 0.053(5) 0.058(5) 0.039(4) -0.004(3) -0.017(3) -0.007(4)
C40 0.043(4) 0.044(4) 0.039(4) -0.004(3) -0.007(3) 0.003(3)
C41 0.045(4) 0.038(4) 0.048(4) 0.000(3) 0.007(3) 0.001(3)
C42 0.055(5) 0.053(5) 0.046(4) -0.002(4) 0.003(4) -0.019(4)
C43 0.058(5) 0.044(5) 0.061(5) 0.019(4) -0.011(4) -0.026(4)
C44 0.056(5) 0.040(4) 0.053(4) -0.005(3) -0.004(4) 0.002(3)
C45 0.035(5) 0.032(3) 0.042(4) 0.000(3) -0.001(3) 0.004(3)
C46 0.033(4) 0.052(4) 0.041(4) -0.007(3) -0.010(3) 0.010(3)
C47 0.056(5) 0.037(4) 0.070(5) -0.016(4) -0.006(4) 0.015(4)
C48 0.041(5) 0.065(6) 0.063(5) -0.028(4) -0.006(4) 0.020(4)
C49 0.049(5) 0.078(6) 0.041(4) -0.013(4) 0.001(3) 0.015(4)
C50 0.033(4) 0.057(5) 0.045(4) -0.002(3) 0.001(3) 0.001(3)
C51 0.049(5) 0.048(5) 0.031(4) 0.012(3) -0.011(3) -0.002(3)
C52 0.052(5) 0.050(4) 0.053(4) 0.006(4) -0.018(4) 0.001(4)
C53 0.049(5) 0.063(5) 0.055(5) -0.004(4) -0.025(4) 0.000(4)
C54 0.034(4) 0.048(4) 0.057(5) -0.007(3) -0.010(3) -0.007(3)
C55 0.029(4) 0.035(4) 0.038(4) -0.008(3) 0.004(3) -0.002(3)
C56 0.034(4) 0.029(4) 0.040(4) -0.001(3) 0.002(3) 0.002(3)
C57 0.034(4) 0.062(5) 0.048(4) 0.001(3) 0.001(3) -0.004(4)
C58 0.056(5) 0.058(5) 0.048(5) 0.007(4) 0.014(4) -0.008(4)
C59 0.051(5) 0.057(5) 0.041(4) 0.018(3) 0.005(4) -0.001(4)
C60 0.042(4) 0.048(4) 0.044(4) 0.009(3) -0.008(3) 0.002(3)
C61 0.037(4) 0.044(4) 0.041(4) 0.001(3) 0.002(3) -0.001(3)
C62 0.044(5) 0.050(5) 0.035(4) 0.002(3) 0.001(3) -0.002(3)
C63 0.035(4) 0.058(5) 0.034(4) 0.001(3) -0.005(3) 0.002(3)
C64 0.043(4) 0.046(4) 0.040(4) 0.002(3) -0.003(3) 0.003(3)
C65 0.040(4) 0.043(4) 0.037(4) 0.000(3) 0.002(3) 0.001(3)
C66 0.042(5) 0.051(4) 0.028(3) -0.004(3) -0.003(3) 0.008(3)
O1 0.064(4) 0.058(3) 0.095(4) -0.007(3) 0.006(3) -0.019(3)
O2 0.033(3) 0.062(3) 0.102(4) 0.002(3) 0.002(3) -0.010(2)
O3 0.051(4) 0.083(4) 0.144(6) 0.008(4) 0.001(4) -0.009(3)
O4 0.137(5) 0.063(3) 0.048(3) 0.006(3) 0.014(3) 0.019(4)
O5 0.049(4) 0.054(3) 0.159(6) 0.002(4) 0.000(4) -0.011(2)
O6 0.081(5) 0.038(3) 0.166(6) -0.005(3) 0.005(4) 0.008(3)
O7 0.070(5) 0.111(6) 0.284(11) -0.021(6) 0.004(6) 0.004(4)

loop_
_atom_type_symbol
_atom_type_description
_atom_type_scat_dispersion_real
_atom_type_scat_dispersion_imag
_atom_type_scat_source
C C 0.0033 0.0016 'International Tables Vol C Tables 4.2.6.8 and 6.1.1.4'
H H 0.0000 0.0000 'International Tables Vol C Tables 4.2.6.8 and 6.1.1.4'
N N 0.0061 0.0033 'International Tables Vol C Tables 4.2.6.8 and 6.1.1.4'
O O 0.0106 0.0060 'International Tables Vol C Tables 4.2.6.8 and 6.1.1.4'
Fe Fe 0.3463 0.8444 'International Tables Vol C Tables 4.2.6.8 and 6.1.1.4'
Ru Ru -1.2594 0.8363 'International Tables Vol C Tables 4.2.6.8 and 6.1.1.4'
I I -0.4742 1.8119 'International Tables Vol C Tables 4.2.6.8 and 6.1.1.4'

loop_
_geom_angle_atom_site_label_1
_geom_angle_atom_site_label_2
_geom_angle_atom_site_label_3
_geom_angle
N3 Ru1 N5 95.1(2)
N3 Ru1 N6 169.4(2)
N5 Ru1 N6 78.6(2)
N3 Ru1 N4 78.90(19)
N5 Ru1 N4 94.6(2)
N6 Ru1 N4 93.02(19)
N3 Ru1 N1 94.46(19)
N5 Ru1 N1 92.56(19)
N6 Ru1 N1 94.32(19)
N4 Ru1 N1 170.62(15)
N3 Ru1 N2 90.36(16)
N5 Ru1 N2 170.2(2)
N6 Ru1 N2 97.21(19)
N4 Ru1 N2 94.5(2)
N1 Ru1 N2 78.82(19)
N10 Ru2 N12 94.2(2)
N10 Ru2 N7 170.7(2)
N12 Ru2 N7 91.48(16)
N10 Ru2 N9 78.7(2)
N12 Ru2 N9 168.83(19)
N7 Ru2 N9 96.72(19)
N10 Ru2 N11 92.88(19)
N12 Ru2 N11 79.08(19)
N7 Ru2 N11 95.43(19)
N9 Ru2 N11 92.55(19)
N10 Ru2 N8 93.51(19)
N12 Ru2 N8 94.79(19)
N7 Ru2 N8 78.65(19)
N9 Ru2 N8 94.25(19)
N11 Ru2 N8 171.46(15)
C64 Fe1 C62 88.9(3)
C64 Fe1 C66 89.2(3)
C62 Fe1 C66 88.0(3)
C64 Fe1 C63 90.9(3)
C62 Fe1 C63 89.8(3)
C66 Fe1 C63 177.7(3)
C64 Fe1 C61 178.7(4)
C62 Fe1 C61 92.0(3)
C66 Fe1 C61 89.9(3)
C63 Fe1 C61 90.1(3)
C64 Fe1 C65 91.2(3)
C62 Fe1 C65 177.0(3)
C66 Fe1 C65 95.1(3)
C63 Fe1 C65 87.2(3)
C61 Fe1 C65 88.0(3)
C1 N1 C5 117.6(5)
C1 N1 Ru1 127.2(4)
C5 N1 Ru1 114.9(4)
C10 N2 C6 118.2(6)
C10 N2 Ru1 126.5(5)
C6 N2 Ru1 115.3(4)
C11 N3 C15 118.2(5)
C11 N3 Ru1 126.4(5)
C15 N3 Ru1 115.3(4)
C20 N4 C16 116.7(5)
C20 N4 Ru1 127.8(5)
C16 N4 Ru1 115.4(4)
C21 N5 C25 117.6(5)
C21 N5 Ru1 126.3(5)
C25 N5 Ru1 115.7(4)
C30 N6 C26 117.9(5)
C30 N6 Ru1 125.3(4)
C26 N6 Ru1 115.7(4)
C31 N7 C35 117.8(6)
C31 N7 Ru2 126.4(5)
C35 N7 Ru2 115.6(4)
C40 N8 C36 117.0(5)
C40 N8 Ru2 126.9(4)
C36 N8 Ru2 115.8(4)
C41 N9 C45 118.4(5)
C41 N9 Ru2 125.5(4)
C45 N9 Ru2 115.1(4)
C50 N10 C46 117.8(5)
C50 N10 Ru2 126.6(4)
C46 N10 Ru2 115.2(4)
C51 N11 C55 117.1(6)
C51 N11 Ru2 127.5(5)
C55 N11 Ru2 115.3(4)
C60 N12 C56 118.8(5)
C60 N12 Ru2 126.4(5)
C56 N12 Ru2 114.6(4)
N1 C1 C2 123.7(6)
N1 C1 H1 118.1
C2 C1 H1 118.1
C1 C2 C3 119.3(7)
C1 C2 H2 120.3
C3 C2 H2 120.3
C2 C3 C4 119.0(7)
C2 C3 H3 120.5
C4 C3 H3 120.5
C5 C4 C3 118.8(7)
C5 C4 H4 120.6
C3 C4 H4 120.6
N1 C5 C4 121.5(6)
N1 C5 C6 115.7(5)
C4 C5 C6 122.8(6)
N2 C6 C7 120.6(6)
N2 C6 C5 115.0(5)
C7 C6 C5 124.3(6)
C6 C7 C8 120.3(7)
C6 C7 H7 119.9
C8 C7 H7 119.9
C9 C8 C7 118.2(7)
C9 C8 H8 120.9
C7 C8 H8 120.9
C8 C9 C10 119.8(6)
C8 C9 H9 120.1
C10 C9 H9 120.1
N2 C10 C9 122.9(7)
N2 C10 H10 118.6
C9 C10 H10 118.6
N3 C11 C12 122.7(7)
N3 C11 H11 118.7
C12 C11 H11 118.7
C11 C12 C13 119.6(7)
C11 C12 H12 120.2
C13 C12 H12 120.2
C14 C13 C12 118.0(6)
C14 C13 H13 121.0
C12 C13 H13 121.0
C13 C14 C15 120.4(6)
C13 C14 H14 119.8
C15 C14 H14 119.8
N3 C15 C14 121.1(6)
N3 C15 C16 115.7(5)
C14 C15 C16 123.2(6)
N4 C16 C17 121.4(6)
N4 C16 C15 114.5(5)
C17 C16 C15 123.9(6)
C18 C17 C16 120.8(7)
C18 C17 H17 119.6
C16 C17 H17 119.6
C17 C18 C19 118.3(7)
C17 C18 H18 120.9
C19 C18 H18 120.9
C20 C19 C18 119.2(7)
C20 C19 H19 120.4
C18 C19 H19 120.4
N4 C20 C19 123.6(7)
N4 C20 H20 118.2
C19 C20 H20 118.2
N5 C21 C22 122.4(7)
N5 C21 H21 118.8
C22 C21 H21 118.8
C23 C22 C21 118.8(7)
C23 C22 H22 120.6
C21 C22 H22 120.6
C22 C23 C24 120.3(7)
C22 C23 H23 119.9
C24 C23 H23 119.9
C23 C24 C25 120.0(8)
C23 C24 H24 120.0
C25 C24 H24 120.0
N5 C25 C24 120.9(7)
N5 C25 C26 114.6(5)
C24 C25 C26 124.5(7)
N6 C26 C27 120.6(6)
N6 C26 C25 114.8(6)
C27 C26 C25 124.6(6)
C28 C27 C26 120.4(6)
C28 C27 H27 119.8
C26 C27 H27 119.8
C27 C28 C29 119.1(7)
C27 C28 H28 120.4
C29 C28 H28 120.4
C30 C29 C28 119.0(7)
C30 C29 H29 120.5
C28 C29 H29 120.5
N6 C30 C29 122.8(6)
N6 C30 H30 118.6
C29 C30 H30 118.6
N7 C31 C32 122.5(7)
N7 C31 H31 118.8
C32 C31 H31 118.8
C33 C32 C31 119.6(7)
C33 C32 H32 120.2
C31 C32 H32 120.2
C32 C33 C34 118.5(7)
C32 C33 H33 120.7
C34 C33 H33 120.7
C33 C34 C35 119.8(7)
C33 C34 H34 120.1
C35 C34 H34 120.1
N7 C35 C34 121.8(6)
N7 C35 C36 115.0(5)
C34 C35 C36 123.2(6)
N8 C36 C37 121.9(6)
N8 C36 C35 114.5(5)
C37 C36 C35 123.6(6)
C36 C37 C38 119.4(7)
C36 C37 H37 120.3
C38 C37 H37 120.3
C39 C38 C37 119.1(7)
C39 C38 H38 120.5
C37 C38 H38 120.5
C38 C39 C40 119.9(6)
C38 C39 H39 120.1
C40 C39 H39 120.1
N8 C40 C39 122.7(6)
N8 C40 H40 118.7
C39 C40 H40 118.7
N9 C41 C42 122.4(6)
N9 C41 H41 118.8
C42 C41 H41 118.8
C41 C42 C43 119.1(7)
C41 C42 H42 120.5
C43 C42 H42 120.5
C44 C43 C42 118.5(6)
C44 C43 H43 120.7
C42 C43 H43 120.7
C43 C44 C45 119.9(6)
C43 C44 H44 120.1
C45 C44 H44 120.1
N9 C45 C44 121.7(6)
N9 C45 C46 115.8(6)
C44 C45 C46 122.5(6)
N10 C46 C47 120.8(6)
N10 C46 C45 114.6(6)
C47 C46 C45 124.6(7)
C48 C47 C46 121.6(7)
C48 C47 H47 119.2
C46 C47 H47 119.2
C47 C48 C49 117.3(7)
C47 C48 H48 121.4
C49 C48 H48 121.4
C48 C49 C50 120.5(7)
C48 C49 H49 119.7
C50 C49 H49 119.7
N10 C50 C49 121.9(7)
N10 C50 H50 119.0
C49 C50 H50 119.0
N11 C51 C52 123.7(7)
N11 C51 H51 118.2
C52 C51 H51 118.2
C51 C52 C53 118.9(7)
C51 C52 H52 120.6
C53 C52 H52 120.5
C54 C53 C52 118.6(7)
C54 C53 H53 120.7
C52 C53 H53 120.7
C53 C54 C55 120.4(7)
C53 C54 H54 119.8
C55 C54 H54 119.8
N11 C55 C54 121.3(6)
N11 C55 C56 114.7(5)
C54 C55 C56 123.8(6)
N12 C56 C57 120.2(6)
N12 C56 C55 116.1(5)
C57 C56 C55 123.7(6)
C58 C57 C56 119.4(7)
C58 C57 H57 120.3
C56 C57 H57 120.3
C59 C58 C57 120.0(7)
C59 C58 H58 120.0
C57 C58 H58 120.0
C58 C59 C60 118.8(7)
C58 C59 H59 120.6
C60 C59 H59 120.6
N12 C60 C59 122.7(7)
N12 C60 H60 118.6
C59 C60 H60 118.6
N13 C61 Fe1 177.8(7)
N14 C62 Fe1 176.8(6)
N15 C63 Fe1 178.7(7)
N16 C64 Fe1 177.0(7)
N17 C65 Fe1 176.0(7)
N18 C66 Fe1 176.5(6)
H1A O1 H1B 111.6
H2A O2 H2B 111.2
H3A O3 H3B 111.5
H4A O4 H4B 110.8
H5A O5 H5B 111.1
H6A O6 H6B 136.6
H7A O7 H7B 111.4

loop_
_geom_bond_atom_site_label_1
_geom_bond_atom_site_label_2
_geom_bond_distance
Ru1 N3 2.058(5)
Ru1 N5 2.060(5)
Ru1 N6 2.063(5)
Ru1 N4 2.070(5)
Ru1 N1 2.076(5)
Ru1 N2 2.080(5)
Ru2 N10 2.056(5)
Ru2 N12 2.061(5)
Ru2 N7 2.065(5)
Ru2 N9 2.066(5)
Ru2 N11 2.067(5)
Ru2 N8 2.072(5)
Fe1 C64 1.928(7)
Fe1 C62 1.935(7)
Fe1 C66 1.937(8)
Fe1 C63 1.938(8)
Fe1 C61 1.939(7)
Fe1 C65 1.945(7)
N1 C1 1.336(7)
N1 C5 1.366(8)
N2 C10 1.334(7)
N2 C6 1.363(8)
N3 C11 1.345(7)
N3 C15 1.355(7)
N4 C20 1.351(7)
N4 C16 1.360(8)
N5 C21 1.339(8)
N5 C25 1.374(8)
N6 C30 1.356(8)
N6 C26 1.366(7)
N7 C31 1.343(7)
N7 C35 1.360(8)
N8 C40 1.347(7)
N8 C36 1.355(8)
N9 C41 1.327(8)
N9 C45 1.343(7)
N10 C50 1.347(7)
N10 C46 1.367(8)
N11 C51 1.357(8)
N11 C55 1.363(7)
N12 C60 1.341(7)
N12 C56 1.363(8)
N13 C61 1.147(8)
N14 C62 1.151(7)
N15 C63 1.149(9)
N16 C64 1.145(8)
N17 C65 1.129(7)
N18 C66 1.152(9)
C1 C2 1.351(9)
C1 H1 0.9300
C2 C3 1.367(10)
C2 H2 0.9300
C3 C4 1.391(9)
C3 H3 0.9300
C4 C5 1.378(8)
C4 H4 0.9300
C5 C6 1.468(8)
C6 C7 1.378(9)
C7 C8 1.384(9)
C7 H7 0.9300
C8 C9 1.361(10)
C8 H8 0.9300
C9 C10 1.370(9)
C9 H9 0.9300
C10 H10 0.9300
C11 C12 1.375(9)
C11 H11 0.9300
C12 C13 1.381(10)
C12 H12 0.9300
C13 C14 1.377(9)
C13 H13 0.9300
C14 C15 1.387(8)
C14 H14 0.9300
C15 C16 1.470(8)
C16 C17 1.381(9)
C17 C18 1.365(9)
C17 H17 0.9300
C18 C19 1.372(10)
C18 H18 0.9300
C19 C20 1.370(10)
C19 H19 0.9300
C20 H20 0.9300
C21 C22 1.405(9)
C21 H21 0.9300
C22 C23 1.338(11)
C22 H22 0.9300
C23 C24 1.365(11)
C23 H23 0.9300
C24 C25 1.381(9)
C24 H24 0.9300
C25 C26 1.458(9)
C26 C27 1.386(9)
C27 C28 1.368(10)
C27 H27 0.9300
C28 C29 1.377(10)
C28 H28 0.9300
C29 C30 1.372(9)
C29 H29 0.9300
C30 H30 0.9300
C31 C32 1.392(9)
C31 H31 0.9300
C32 C33 1.370(11)
C32 H32 0.9300
C33 C34 1.382(9)
C33 H33 0.9300
C34 C35 1.385(8)
C34 H34 0.9300
C35 C36 1.480(8)
C36 C37 1.373(9)
C37 C38 1.377(9)
C37 H37 0.9300
C38 C39 1.340(10)
C38 H38 0.9300
C39 C40 1.370(9)
C39 H39 0.9300
C40 H40 0.9300
C41 C42 1.379(9)
C41 H41 0.9300
C42 C43 1.389(10)
C42 H42 0.9300
C43 C44 1.351(9)
C43 H43 0.9300
C44 C45 1.390(8)
C44 H44 0.9300
C45 C46 1.455(9)
C46 C47 1.377(8)
C47 C48 1.362(10)
C47 H47 0.9300
C48 C49 1.377(10)
C48 H48 0.9300
C49 C50 1.380(9)
C49 H49 0.9300
C50 H50 0.9300
C51 C52 1.370(10)
C51 H51 0.9300
C52 C53 1.382(10)
C52 H52 0.9300
C53 C54 1.375(9)
C53 H53 0.9300
C54 C55 1.389(9)
C54 H54 0.9300
C55 C56 1.458(8)
C56 C57 1.391(8)
C57 C58 1.385(10)
C57 H57 0.9300
C58 C59 1.353(10)
C58 H58 0.9300
C59 C60 1.379(9)
C59 H59 0.9300
C60 H60 0.9300
O1 H1A 0.8497
O1 H1B 0.8593
O2 H2A 0.8556
O2 H2B 0.8475
O3 H3A 0.8490
O3 H3B 0.8521
O4 H4A 0.8499
O4 H4B 0.8536
O5 H5A 0.8467
O5 H5B 0.8456
O6 H6A 0.8469
O6 H6B 0.8564
O7 H7A 0.8479
O7 H7B 0.8451

loop_
_geom_hbond_atom_site_label_D
_geom_hbond_atom_site_label_H
_geom_hbond_atom_site_label_A
_geom_hbond_distance_DH
_geom_hbond_distance_HA
_geom_hbond_distance_DA
_geom_hbond_angle_DHA
_geom_hbond_site_symmetry_A
O1 H1A N17 0.85 2.06 2.896(8) 169.7 .
O1 H1B O6 0.86 2.29 2.832(7) 120.8 3_455
O2 H2A N15 0.86 1.97 2.805(9) 163.6 .
O2 H2B I1 0.85 2.77 3.571(5) 157.8 1_655
O3 H3A I1 0.85 2.77 3.551(6) 152.8 4_564
O3 H3B N14 0.85 2.25 2.987(9) 144.2 2_564
O4 H4A N13 0.85 1.99 2.754(8) 149.2 2_564
O4 H4B N16 0.85 2.04 2.709(8) 134.3 .
O5 H5A N18 0.85 1.97 2.803(8) 169.6 1_655
O5 H5B O2 0.85 2.02 2.859(6) 169.8 .
O6 H6A O1 0.85 1.99 2.832(7) 177.8 3_545
O6 H6B O5 0.86 2.27 2.743(7) 115.0 .
O7 H7A N14 0.85 2.16 2.997(11) 170.8 .
O7 H7B N15 0.85 2.75 3.436(10) 139.6 .

loop_
_geom_torsion_atom_site_label_1
_geom_torsion_atom_site_label_2
_geom_torsion_atom_site_label_3
_geom_torsion_atom_site_label_4
_geom_torsion
N3 Ru1 N1 C1 87.6(5)
N5 Ru1 N1 C1 -7.7(6)
N6 Ru1 N1 C1 -86.4(5)
N4 Ru1 N1 C1 132.1(11)
N2 Ru1 N1 C1 177.1(6)
N3 Ru1 N1 C5 -85.7(4)
N5 Ru1 N1 C5 179.0(4)
N6 Ru1 N1 C5 100.3(4)
N4 Ru1 N1 C5 -41.2(14)
N2 Ru1 N1 C5 3.8(4)
N3 Ru1 N2 C10 -87.8(5)
N5 Ru1 N2 C10 148.6(10)
N6 Ru1 N2 C10 84.7(5)
N4 Ru1 N2 C10 -8.9(5)
N1 Ru1 N2 C10 177.7(5)
N3 Ru1 N2 C6 93.9(4)
N5 Ru1 N2 C6 -29.7(13)
N6 Ru1 N2 C6 -93.6(4)
N4 Ru1 N2 C6 172.8(4)
N1 Ru1 N2 C6 -0.6(4)
N5 Ru1 N3 C11 85.5(5)
N6 Ru1 N3 C11 138.1(9)
N4 Ru1 N3 C11 179.2(6)
N1 Ru1 N3 C11 -7.5(6)
N2 Ru1 N3 C11 -86.3(5)
N5 Ru1 N3 C15 -90.0(4)
N6 Ru1 N3 C15 -37.3(12)
N4 Ru1 N3 C15 3.7(4)
N1 Ru1 N3 C15 177.0(4)
N2 Ru1 N3 C15 98.2(4)
N3 Ru1 N4 C20 174.1(6)
N5 Ru1 N4 C20 -91.6(6)
N6 Ru1 N4 C20 -12.8(6)
N1 Ru1 N4 C20 128.7(12)
N2 Ru1 N4 C20 84.7(6)
N3 Ru1 N4 C16 -1.1(4)
N5 Ru1 N4 C16 93.2(4)
N6 Ru1 N4 C16 171.9(4)
N1 Ru1 N4 C16 -46.5(14)
N2 Ru1 N4 C16 -90.6(4)
N3 Ru1 N5 C21 -14.5(5)
N6 Ru1 N5 C21 174.1(5)
N4 Ru1 N5 C21 -93.7(5)
N1 Ru1 N5 C21 80.2(5)
N2 Ru1 N5 C21 108.8(12)
N3 Ru1 N5 C25 172.5(4)
N6 Ru1 N5 C25 1.1(4)
N4 Ru1 N5 C25 93.2(4)
N1 Ru1 N5 C25 -92.8(4)
N2 Ru1 N5 C25 -64.3(12)
N3 Ru1 N6 C30 117.8(10)
N5 Ru1 N6 C30 171.7(5)
N4 Ru1 N6 C30 77.6(5)
N1 Ru1 N6 C30 -96.6(5)
N2 Ru1 N6 C30 -17.3(5)
N3 Ru1 N6 C26 -50.0(12)
N5 Ru1 N6 C26 3.9(4)
N4 Ru1 N6 C26 -90.2(4)
N1 Ru1 N6 C26 95.7(4)
N2 Ru1 N6 C26 174.9(4)
N10 Ru2 N7 C31 -143.2(11)
N12 Ru2 N7 C31 89.2(5)
N9 Ru2 N7 C31 -83.2(5)
N11 Ru2 N7 C31 10.0(5)
N8 Ru2 N7 C31 -176.2(5)
N10 Ru2 N7 C35 33.2(14)
N12 Ru2 N7 C35 -94.4(4)
N9 Ru2 N7 C35 93.2(4)
N11 Ru2 N7 C35 -173.5(4)
N8 Ru2 N7 C35 0.2(4)
N10 Ru2 N8 C40 7.2(5)
N12 Ru2 N8 C40 -87.3(5)
N7 Ru2 N8 C40 -177.8(6)
N9 Ru2 N8 C40 86.1(5)
N11 Ru2 N8 C40 -131.1(14)
N10 Ru2 N8 C36 -178.8(4)
N12 Ru2 N8 C36 86.7(4)
N7 Ru2 N8 C36 -3.9(4)
N9 Ru2 N8 C36 -99.9(4)
N11 Ru2 N8 C36 42.8(17)
N10 Ru2 N9 C41 -172.7(5)
N12 Ru2 N9 C41 -121.5(10)
N7 Ru2 N9 C41 15.5(6)
N11 Ru2 N9 C41 -80.3(5)
N8 Ru2 N9 C41 94.6(5)
N10 Ru2 N9 C45 -4.2(5)
N12 Ru2 N9 C45 47.0(11)
N7 Ru2 N9 C45 -176.0(4)
N11 Ru2 N9 C45 88.2(4)
N8 Ru2 N9 C45 -97.0(5)
N12 Ru2 N10 C50 14.5(5)
N7 Ru2 N10 C50 -112.9(12)
N9 Ru2 N10 C50 -174.2(5)
N11 Ru2 N10 C50 93.8(5)
N8 Ru2 N10 C50 -80.5(5)
N12 Ru2 N10 C46 -171.7(4)
N7 Ru2 N10 C46 60.9(13)
N9 Ru2 N10 C46 -0.4(4)
N11 Ru2 N10 C46 -92.5(4)
N8 Ru2 N10 C46 93.2(4)
N10 Ru2 N11 C51 92.5(5)
N12 Ru2 N11 C51 -173.8(6)
N7 Ru2 N11 C51 -83.3(5)
N9 Ru2 N11 C51 13.7(5)
N8 Ru2 N11 C51 -129.1(14)
N10 Ru2 N11 C55 -91.1(4)
N12 Ru2 N11 C55 2.6(4)
N7 Ru2 N11 C55 93.1(4)
N9 Ru2 N11 C55 -169.9(4)
N8 Ru2 N11 C55 47.3(16)
N10 Ru2 N12 C60 -87.1(5)
N7 Ru2 N12 C60 85.5(5)
N9 Ru2 N12 C60 -137.2(9)
N11 Ru2 N12 C60 -179.2(5)
N8 Ru2 N12 C60 6.8(5)
N10 Ru2 N12 C56 87.1(4)
N7 Ru2 N12 C56 -100.3(4)
N9 Ru2 N12 C56 37.1(11)
N11 Ru2 N12 C56 -5.0(4)
N8 Ru2 N12 C56 -179.0(4)
C5 N1 C1 C2 1.3(10)
Ru1 N1 C1 C2 -171.9(6)
N1 C1 C2 C3 -0.5(12)
C1 C2 C3 C4 -0.8(12)
C2 C3 C4 C5 1.3(11)
C1 N1 C5 C4 -0.8(9)
Ru1 N1 C5 C4 173.2(5)
C1 N1 C5 C6 179.8(5)
Ru1 N1 C5 C6 -6.2(7)
C3 C4 C5 N1 -0.5(10)
C3 C4 C5 C6 178.9(6)
C10 N2 C6 C7 -1.2(9)
Ru1 N2 C6 C7 177.3(5)
C10 N2 C6 C5 179.1(5)
Ru1 N2 C6 C5 -2.4(7)
N1 C5 C6 N2 5.7(8)
C4 C5 C6 N2 -173.7(6)
N1 C5 C6 C7 -174.0(6)
C4 C5 C6 C7 6.6(10)
N2 C6 C7 C8 0.3(10)
C5 C6 C7 C8 180.0(6)
C6 C7 C8 C9 1.2(11)
C7 C8 C9 C10 -1.7(11)
C6 N2 C10 C9 0.7(10)
Ru1 N2 C10 C9 -177.6(5)
C8 C9 C10 N2 0.8(11)
C15 N3 C11 C12 1.4(10)
Ru1 N3 C11 C12 -174.0(5)
N3 C11 C12 C13 0.9(12)
C11 C12 C13 C14 -1.6(11)
C12 C13 C14 C15 0.0(10)
C11 N3 C15 C14 -3.0(9)
Ru1 N3 C15 C14 172.9(5)
C11 N3 C15 C16 178.6(6)
Ru1 N3 C15 C16 -5.6(7)
C13 C14 C15 N3 2.3(10)
C13 C14 C15 C16 -179.3(6)
C20 N4 C16 C17 -1.7(9)
Ru1 N4 C16 C17 174.1(5)
C20 N4 C16 C15 -177.2(5)
Ru1 N4 C16 C15 -1.4(7)
N3 C15 C16 N4 4.6(8)
C14 C15 C16 N4 -173.8(6)
N3 C15 C16 C17 -170.8(6)
C14 C15 C16 C17 10.8(10)
N4 C16 C17 C18 -0.5(10)
C15 C16 C17 C18 174.7(6)
C16 C17 C18 C19 2.1(11)
C17 C18 C19 C20 -1.5(12)
C16 N4 C20 C19 2.3(10)
Ru1 N4 C20 C19 -172.9(6)
C18 C19 C20 N4 -0.8(12)
C25 N5 C21 C22 0.4(9)
Ru1 N5 C21 C22 -172.5(5)
N5 C21 C22 C23 -0.5(11)
C21 C22 C23 C24 0.0(12)
C22 C23 C24 C25 0.5(12)
C21 N5 C25 C24 0.1(9)
Ru1 N5 C25 C24 173.8(5)
C21 N5 C25 C26 -179.2(5)
Ru1 N5 C25 C26 -5.6(6)
C23 C24 C25 N5 -0.6(11)
C23 C24 C25 C26 178.7(7)
C30 N6 C26 C27 2.3(9)
Ru1 N6 C26 C27 171.0(5)
C30 N6 C26 C25 -176.7(5)
Ru1 N6 C26 C25 -8.0(7)
N5 C25 C26 N6 8.9(8)
C24 C25 C26 N6 -170.5(6)
N5 C25 C26 C27 -170.1(6)
C24 C25 C26 C27 10.6(10)
N6 C26 C27 C28 -4.6(10)
C25 C26 C27 C28 174.3(7)
C26 C27 C28 C29 3.4(11)
C27 C28 C29 C30 0.0(11)
C26 N6 C30 C29 1.2(9)
Ru1 N6 C30 C29 -166.3(5)
C28 C29 C30 N6 -2.4(11)
C35 N7 C31 C32 -0.6(9)
Ru2 N7 C31 C32 175.8(5)
N7 C31 C32 C33 1.2(11)
C31 C32 C33 C34 -0.9(11)
C32 C33 C34 C35 0.1(11)
C31 N7 C35 C34 -0.2(9)
Ru2 N7 C35 C34 -177.0(5)
C31 N7 C35 C36 179.9(5)
Ru2 N7 C35 C36 3.1(7)
C33 C34 C35 N7 0.4(10)
C33 C34 C35 C36 -179.7(6)
C40 N8 C36 C37 -0.1(9)
Ru2 N8 C36 C37 -174.7(5)
C40 N8 C36 C35 -178.8(5)
Ru2 N8 C36 C35 6.6(7)
N7 C35 C36 N8 -6.4(8)
C34 C35 C36 N8 173.7(6)
N7 C35 C36 C37 174.9(6)
C34 C35 C36 C37 -5.0(10)
N8 C36 C37 C38 1.1(10)
C35 C36 C37 C38 179.7(6)
C36 C37 C38 C39 -0.5(11)
C37 C38 C39 C40 -1.0(11)
C36 N8 C40 C39 -1.5(9)
Ru2 N8 C40 C39 172.4(5)
C38 C39 C40 N8 2.1(11)
C45 N9 C41 C42 -2.1(10)
Ru2 N9 C41 C42 166.1(5)
N9 C41 C42 C43 3.5(11)
C41 C42 C43 C44 -1.9(10)
C42 C43 C44 C45 -0.8(10)
C41 N9 C45 C44 -0.8(9)
Ru2 N9 C45 C44 -170.1(5)
C41 N9 C45 C46 177.3(6)
Ru2 N9 C45 C46 8.0(7)
C43 C44 C45 N9 2.2(10)
C43 C44 C45 C46 -175.8(6)
C50 N10 C46 C47 -0.1(9)
Ru2 N10 C46 C47 -174.4(5)
C50 N10 C46 C45 179.0(5)
Ru2 N10 C46 C45 4.7(6)
N9 C45 C46 N10 -8.4(8)
C44 C45 C46 N10 169.7(6)
N9 C45 C46 C47 170.6(6)
C44 C45 C46 C47 -11.3(10)
N10 C46 C47 C48 0.7(10)
C45 C46 C47 C48 -178.3(7)
C46 C47 C48 C49 0.0(11)
C47 C48 C49 C50 -1.2(11)
C46 N10 C50 C49 -1.2(9)
Ru2 N10 C50 C49 172.4(5)
C48 C49 C50 N10 1.9(10)
C55 N11 C51 C52 -1.8(10)
Ru2 N11 C51 C52 174.6(5)
N11 C51 C52 C53 1.3(12)
C51 C52 C53 C54 -1.2(12)
C52 C53 C54 C55 1.7(11)
C51 N11 C55 C54 2.2(9)
Ru2 N11 C55 C54 -174.6(5)
C51 N11 C55 C56 176.8(5)
Ru2 N11 C55 C56 0.1(6)
C53 C54 C55 N11 -2.2(10)
C53 C54 C55 C56 -176.4(6)
C60 N12 C56 C57 4.3(9)
Ru2 N12 C56 C57 -170.4(5)
C60 N12 C56 C55 -178.7(5)
Ru2 N12 C56 C55 6.6(6)
N11 C55 C56 N12 -4.4(8)
C54 C55 C56 N12 170.1(6)
N11 C55 C56 C57 172.4(6)
C54 C55 C56 C57 -13.1(10)
N12 C56 C57 C58 -1.9(10)
C55 C56 C57 C58 -178.7(6)
C56 C57 C58 C59 -1.9(11)
C57 C58 C59 C60 3.1(11)
C56 N12 C60 C59 -3.1(9)
Ru2 N12 C60 C59 170.9(5)
C58 C59 C60 N12 -0.7(11)
C64 Fe1 C61 N13 -102(26)
C62 Fe1 C61 N13 126(21)
C66 Fe1 C61 N13 -146(21)
C63 Fe1 C61 N13 36(21)
C65 Fe1 C61 N13 -51(21)
C64 Fe1 C62 N14 9(12)
C66 Fe1 C62 N14 99(12)
C63 Fe1 C62 N14 -81(12)
C61 Fe1 C62 N14 -172(12)
C65 Fe1 C62 N14 -83(14)
C64 Fe1 C63 N15 94(30)
C62 Fe1 C63 N15 -177(100)
C66 Fe1 C63 N15 -175(100)
C61 Fe1 C63 N15 -85(30)
C65 Fe1 C63 N15 3(30)
C62 Fe1 C64 N16 -31(15)
C66 Fe1 C64 N16 -119(15)
C63 Fe1 C64 N16 59(15)
C61 Fe1 C64 N16 -163(13)
C65 Fe1 C64 N16 146(15)
C64 Fe1 C65 N17 -95(9)
C62 Fe1 C65 N17 -3(14)
C66 Fe1 C65 N17 175(100)
C63 Fe1 C65 N17 -4(9)
C61 Fe1 C65 N17 86(9)
C64 Fe1 C66 N18 69(11)
C62 Fe1 C66 N18 -20(11)
C63 Fe1 C66 N18 -22(18)
C61 Fe1 C66 N18 -112(11)
C65 Fe1 C66 N18 160(11)
